data_1571181
loop_
_publ_author_name
'Blundell, Toby J.'
'Rusbridge, Elizabeth K.'
'Pemberton, Rebecca E.'
'Brannan, Michael J.'
'Morritt, Alexander L.'
'Ogar, Joseph O.'
'Wallis, John D.'
'Akutsu, Hiroki'
'Nakazawa, Yasuhiro'
'Imajo, Shusaku'
'Martin, Lee'

_publ_section_title
;
 Introduction of new guest molecules into BEDT-TTF radical-cation salts
 with tris(oxalato)ferrate
;
_journal_issue 14
_journal_name_full CrystEngComm
_journal_page_first 1962
_journal_page_last 1975
_journal_paper_doi 10.1039/D4CE00099D
_journal_volume 26
_journal_year 2024
_chemical_formula_moiety '4(C10 H8 S8), C6 Fe O12, C7 H6 O, H3 O'
_chemical_formula_sum 'C53 H41 Fe O14 S32'
_chemical_formula_weight 1983.63
_space_group_crystal_system triclinic
_space_group_IT_number 2
_space_group_name_Hall '-P 1'
_space_group_name_H-M_alt 'P -1'
_atom_sites_solution_hydrogens mixed
_audit_creation_date 2024-02-28
_audit_creation_method
;
Olex2 1.5-beta
(compiled 2024.02.16 svn.r378c4104 for OlexSys, GUI svn.r6928)
;
_audit_update_record
;
2024-02-28 deposited with the CCDC.	2024-03-04 downloaded from the CCDC.
;
_cell_angle_alpha 89.485(5)
_cell_angle_beta 86.524(6)
_cell_angle_gamma 62.861(9)
_cell_formula_units_Z 2
_cell_length_a 10.2331(10)
_cell_length_b 11.1922(9)
_cell_length_c 35.2191(14)
_cell_measurement_reflns_used 7965
_cell_measurement_temperature 150.00(10)
_cell_measurement_theta_max 71.8160
_cell_measurement_theta_min 4.3870
_cell_volume 3582.2(6)
_computing_cell_refinement 'CrysAlisPro 1.171.42.38a (Rigaku OD, 2021)'
_computing_data_collection 'CrysAlisPro 1.171.42.38a (Rigaku OD, 2021)'
_computing_data_reduction 'CrysAlisPro 1.171.42.38a (Rigaku OD, 2021)'
_computing_molecular_graphics 'Olex2 1.5-beta (Dolomanov et al., 2009)'
_computing_publication_material 'Olex2 1.5-beta (Dolomanov et al., 2009)'
_computing_structure_refinement 'SHELXL 2018/3 (Sheldrick, 2015)'
_computing_structure_solution 'SHELXT 2018/2 (Sheldrick, 2018)'
_diffrn_ambient_temperature 150.15
_diffrn_detector_area_resol_mean 15.9832
_diffrn_detector_type Sapphire3
_diffrn_measured_fraction_theta_full 0.988
_diffrn_measured_fraction_theta_max 0.963
_diffrn_measurement_details
;
List of Runs (angles in degrees, time in seconds):

  # Type    Start    End  Width  t~exp~   \w     \q     \k     \f   Frames
#--------------------------------------------------------------------------
  1  \w   -101.00 -17.00   1.00   15.00    --  -33.50 -57.00 150.00   84
  2  \w     19.00 103.00   1.00   15.00    --   35.96  57.00-150.00   84
  3  \w     22.00  89.00   1.00   15.00    --   35.96-125.00  30.00   67
  4  \w     15.00 106.00   1.00   15.00    --   35.96  19.00 -90.00   91
  5  \w     34.00  84.00   1.00   15.00    --   35.96-125.00 -90.00   50
  6  \w     46.00  85.00   1.00   15.00    --   35.96-118.00 135.00   39
  7  \w     95.00 130.00   1.00   60.00    --  108.00  61.00 150.00   35
  8  \w     42.00  93.00   1.00   60.00    --  108.00 -45.00  60.00   51
  9  \w    107.00 167.00   1.00   60.00    --  108.00 111.00 120.00   60
 10  \w     87.00 157.00   1.00   60.00    --  108.00  30.00 120.00   70
 11  \w     46.00  84.00   1.00   60.00    --  108.00 -94.00  30.00   38
 12  \w     52.00  99.00   1.00   60.00    --  108.00 -94.00  90.00   47
 13  \w     76.00 102.00   1.00   60.00    --  108.00 -94.00 -60.00   26
 14  \w    150.00 175.00   1.00   60.00    --  108.00  61.00 150.00   25
 15  \w    102.00 173.00   1.00   60.00    --  108.00  77.00  60.00   71
 16  \w     94.00 170.00   1.00   60.00    --  108.00  61.00-150.00   76
 17  \w    -26.00   0.00   1.00   15.00    --  -33.50  57.00 -90.00   26
 18  \w    -17.00  12.00   1.00   15.00    --  -33.50  37.00 150.00   29
 19  \w     66.00 103.00   1.00   15.00    --   36.58  37.00 150.00   37
 20  \w    -30.00  49.00   1.00   15.00    --   36.58 -57.00   0.00   79
 21  \w     21.00  63.00   1.00   15.00    --   36.58  37.00 150.00   42
 22  \w    -31.00   9.00   1.00   15.00    --   36.58 -57.00  90.00   40
 23  \w     20.00  85.00   1.00   15.00    --   36.58  57.00 -30.00   65
 24  \w    138.00 170.00   1.00   60.00    --  108.00  77.00-180.00   32
 25  \w    102.00 127.00   1.00   60.00    --  108.00  77.00-180.00   25
 26  \w     38.00 119.00   1.00   60.00    --  108.00 -30.00 120.00   81
 27  \w     91.00 125.00   1.00   60.00    --  108.00  45.00 -30.00   34
 28  \w    131.00 157.00   1.00   60.00    --  108.00  45.00 -30.00   26
 29  \w     53.00  79.00   1.00   60.00    --  108.00 -94.00  60.00   26
 30  \w     49.00 109.00   1.00   60.00    --  108.00-111.00   0.00   60
 31  \w    108.00 133.00   1.00   60.00    --  108.00 111.00 150.00   25
 32  \w     43.00 111.00   1.00   60.00    --  108.00 -61.00-150.00   68
 33  \w     80.00 109.00   1.00   60.00    --  108.00-111.00-120.00   29
 34  \w     61.00  90.00   1.00   60.00    --  108.00 -94.00 150.00   29
 35  \w    113.00 139.00   1.00   60.00    --  108.00 111.00  30.00   26
 36  \w     46.00  80.00   1.00   60.00    --  108.00 -94.00-150.00   34
 37  \w     39.00  64.00   1.00   60.00    --  108.00 -30.00  30.00   25
 38  \w    -70.00 -35.00   1.00   15.00    --  -33.50 178.00 150.00   35
 39  \w     66.00  92.00   1.00   15.00    --   35.96 178.00-180.00   26
 40  \w    -17.00   9.00   1.00   15.00    --   35.96 -77.00-180.00   26
 41  \w     80.00 106.00   1.00   60.00    --  108.00-111.00  90.00   26
 42  \w     97.00 123.00   1.00   60.00    --  108.00  45.00-150.00   26
 43  \w    132.00 162.00   1.00   60.00    --  108.00  45.00-150.00   30
 44  \w     81.00 106.00   1.00   60.00    --  108.00 -94.00-180.00   25
 45  \w     46.00  72.00   1.00   60.00    --  108.00 -94.00-180.00   26
 46  \w    112.00 145.00   1.00   60.00    --  108.00 111.00  90.00   33
 47  \w     79.00 105.00   1.00   60.00    --  108.00 -94.00-120.00   26
 48  \w     83.00 109.00   1.00   60.00    --  108.00-111.00-180.00   26
 49  \w     50.00  76.00   1.00   60.00    --  108.00-111.00  90.00   26
;
_diffrn_measurement_device 'four-circle diffractometer'
_diffrn_measurement_device_type 'Xcalibur, Sapphire3, Gemini'
_diffrn_measurement_method '\w scans'
_diffrn_radiation_type CuK\a
_diffrn_radiation_wavelength 1.54184
_diffrn_reflns_av_R_equivalents 0.0916
_diffrn_reflns_av_unetI/netI 0.1241
_diffrn_reflns_Laue_measured_fraction_full 0.988
_diffrn_reflns_Laue_measured_fraction_max 0.963
_diffrn_reflns_limit_h_max 10
_diffrn_reflns_limit_h_min -12
_diffrn_reflns_limit_k_max 13
_diffrn_reflns_limit_k_min -13
_diffrn_reflns_limit_l_max 42
_diffrn_reflns_limit_l_min -43
_diffrn_reflns_number 30593
_diffrn_reflns_point_group_measured_fraction_full 0.988
_diffrn_reflns_point_group_measured_fraction_max 0.963
_diffrn_reflns_theta_full 67.684
_diffrn_reflns_theta_max 72.415
_diffrn_reflns_theta_min 4.440
_exptl_absorpt_coefficient_mu 10.948
_exptl_absorpt_correction_T_max 0.605
_exptl_absorpt_correction_T_min 0.366
_exptl_absorpt_correction_type gaussian
_exptl_absorpt_process_details
;
CrysAlisPro 1.171.42.38a (Rigaku Oxford Diffraction, 2021)
Numerical absorption correction based on gaussian integration over
a multifaceted crystal model
Empirical absorption correction using spherical harmonics,
implemented in SCALE3 ABSPACK scaling algorithm.
;
_exptl_crystal_colour 'clear black'
_exptl_crystal_colour_lustre clear
_exptl_crystal_colour_primary black
_exptl_crystal_density_diffrn 1.839
_exptl_crystal_description 'black block'
_exptl_crystal_F_000 2018
_exptl_crystal_size_max 0.14
_exptl_crystal_size_mid 0.1
_exptl_crystal_size_min 0.06
_refine_diff_density_max 1.869
_refine_diff_density_min -2.038
_refine_diff_density_rms 0.390
_refine_ls_extinction_method none
_refine_ls_goodness_of_fit_ref 1.514
_refine_ls_hydrogen_treatment constr
_refine_ls_matrix_type full
_refine_ls_number_parameters 942
_refine_ls_number_reflns 13666
_refine_ls_number_restraints 1474
_refine_ls_restrained_S_all 1.443
_refine_ls_R_factor_all 0.1749
_refine_ls_R_factor_gt 0.1359
_refine_ls_shift/su_max 0.001
_refine_ls_shift/su_mean 0.000
_refine_ls_structure_factor_coef Fsqd
_refine_ls_weighting_details 'w=1/[\s^2^(Fo^2^)+(0.2000P)^2^] where P=(Fo^2^+2Fc^2^)/3'
_refine_ls_weighting_scheme calc
_refine_ls_wR_factor_gt 0.3833
_refine_ls_wR_factor_ref 0.4348
_reflns_Friedel_coverage 0.000
_reflns_number_gt 9309
_reflns_number_total 13666
_reflns_threshold_expression 'I > 2\s(I)'
_cod_data_source_file d4ce00099d1.cif
_cod_data_source_block rp3a_abs
_cod_depositor_comments 'Adding full bibliography for 1571179--1571183.cif.'
_cod_original_cell_volume 3582.2(5)
_cod_database_code 1571181
_shelx_shelxl_version_number 2018/3
_shelx_space_group_comment
;
The symmetry employed for this shelxl refinement is uniquely defined
by the following loop, which should always be used as a source of
symmetry information in preference to the above space-group names.
They are only intended as comments.
;
_shelx_estimated_absorpt_t_max 0.560
_shelx_estimated_absorpt_t_min 0.309
_olex2_refinement_description
;
1. Fixed Uiso
 At 1.2 times of:
  All C(H) groups, All C(H,H) groups, All O(H,H,H) groups
2. Restrained distances
 O14-H14A = O14-H14C = O14-H14B
 0.84 with sigma of 0.02
 H14A-H14B = H14B-H14C
 1.37 with sigma of 0.02
3. Uiso/Uaniso restraints and constraints
All non-hydrogen atoms have similar U: within 2A with sigma of 0.04 and sigma
for terminal atoms of 0.08 within 2A
Uanis(C3D) \\sim Ueq: with sigma of 0.01 and sigma for terminal atoms of 0.02
4. Rigid body (RIGU) restrains
 All non-hydrogen atoms
 with sigma for 1-2 distances of 0.002 and sigma for 1-3 distances of 0.002
5. Others
 Sof(C11B)=Sof(H11C)=Sof(H11D)=Sof(C12B)=Sof(H12C)=Sof(H12D)=1-FVAR(1)
 Sof(C1B)=Sof(H1BA)=Sof(H1BB)=Sof(C2B)=Sof(H2BA)=Sof(H2BB)=FVAR(1)
 Sof(C11D)=Sof(H11A)=Sof(H11B)=Sof(C12D)=Sof(H12A)=Sof(H12B)=1-FVAR(2)
 Sof(C9D)=Sof(H9DA)=Sof(H9DB)=Sof(C10D)=Sof(H10A)=Sof(H10B)=FVAR(2)
6.a Free rotating group:
 O14(H14A,H14B,H14C)
6.b Secondary CH2 refined with riding coordinates:
 C1C(H1CA,H1CB), C1D(H1DA,H1DB), C2C(H2CA,H2CB), C2D(H2DA,H2DB), C9C(H9CA,
 H9CB), C9D(H9DA,H9DB), C10C(H10E,H10F), C10D(H10A,H10B), C11D(H11A,H11B),
 C12D(H12A,H12B), C1B(H1BA,H1BB), C2B(H2BA,H2BB), C9B(H9BA,H9BB), C10B(H10C,
 H10D), C11B(H11C,H11D), C12B(H12C,H12D), C1A(H1AA,H1AB), C2A(H2AA,H2AB),
 C9A(H9AA,H9AB), C10A(H10G,H10H)
6.c Aromatic/amide H refined with riding coordinates:
 C8(H8), C9(H9), C10(H10), C11(H11), C12(H12), C13(H13)
;
_olex2_submission_special_instructions 'No special instructions were received'
_oxdiff_exptl_absorpt_empirical_details
;
Empirical correction (ABSPACK) includes:
- Absorption correction using spherical harmonics
- Frame scaling
;

loop_
_space_group_symop_operation_xyz
'x, y, z'
'-x, -y, -z'

loop_
_atom_site_label
_atom_site_type_symbol
_atom_site_fract_x
_atom_site_fract_y
_atom_site_fract_z
_atom_site_U_iso_or_equiv
_atom_site_adp_type
_atom_site_occupancy
_atom_site_site_symmetry_order
_atom_site_calc_flag
_atom_site_refinement_flags_posn
_atom_site_refinement_flags_adp
_atom_site_refinement_flags_occupancy
_atom_site_disorder_assembly
_atom_site_disorder_group
S1C S 0.7098(4) 0.7625(3) -0.11113(9) 0.0293(7) Uani 1 1 d . U . . .
S1D S 0.1662(4) 1.0241(3) -0.12369(9) 0.0301(7) Uani 1 1 d . U . . .
S2C S 0.4921(4) 0.6066(3) -0.08046(9) 0.0308(7) Uani 1 1 d . U . . .
S2D S -0.0366(4) 0.8565(3) -0.09224(9) 0.0335(8) Uani 1 1 d . U . . .
S3C S 0.8114(3) 0.7091(3) -0.03287(8) 0.0237(6) Uani 1 1 d . U . . .
S3D S 0.2727(4) 0.9729(3) -0.04594(8) 0.0243(6) Uani 1 1 d . U . . .
S4C S 0.6343(4) 0.5740(3) -0.00874(8) 0.0252(7) Uani 1 1 d . U . . .
S4D S 0.1105(4) 0.8244(3) -0.02129(8) 0.0253(7) Uani 1 1 d . U . . .
S5C S 0.9551(3) 0.6556(3) 0.04770(8) 0.0229(6) Uani 1 1 d . U . . .
S5D S 0.4212(4) 0.9201(3) 0.03469(8) 0.0251(7) Uani 1 1 d . U . . .
S6C S 0.7832(4) 0.5175(3) 0.07334(8) 0.0265(7) Uani 1 1 d . U . . .
S6D S 0.2594(4) 0.7711(3) 0.05946(8) 0.0249(6) Uani 1 1 d . U . . .
S7C S 1.1004(4) 0.6225(3) 0.11955(8) 0.0262(7) Uani 1 1 d . U . . .
S7D S 0.5890(4) 0.8637(3) 0.10409(9) 0.0290(7) Uani 1 1 d . U . . .
S8C S 0.8831(4) 0.4709(3) 0.15079(9) 0.0316(8) Uani 1 1 d . U . . .
S8D S 0.3980(5) 0.6935(3) 0.13334(9) 0.0353(8) Uani 1 1 d . U . . .
C1C C 0.5433(14) 0.7787(12) -0.1302(4) 0.026(2) Uani 1 1 d . U . . .
H1CA H 0.458372 0.852214 -0.116154 0.032 Uiso 1 1 calc R U . . .
H1CB H 0.542581 0.805307 -0.157116 0.032 Uiso 1 1 calc R U . . .
C1D C 0.0113(14) 1.0198(12) -0.1444(3) 0.024(2) Uani 1 1 d . U . . .
H1DA H -0.080693 1.089706 -0.131725 0.029 Uiso 1 1 calc R U . . .
H1DB H 0.012500 1.042093 -0.171636 0.029 Uiso 1 1 calc R U . . .
C2C C 0.5218(16) 0.6533(12) -0.1285(3) 0.027(2) Uani 1 1 d . U . . .
H2CA H 0.609737 0.577844 -0.140892 0.033 Uiso 1 1 calc R U . . .
H2CB H 0.436287 0.667983 -0.143081 0.033 Uiso 1 1 calc R U . . .
C2D C 0.0103(17) 0.8860(13) -0.1410(3) 0.030(3) Uani 1 1 d . U . . .
H2DA H 0.108572 0.813664 -0.149470 0.036 Uiso 1 1 calc R U . . .
H2DB H -0.062126 0.883155 -0.157965 0.036 Uiso 1 1 calc R U . . .
C3C C 0.6994(16) 0.6970(12) -0.0663(4) 0.031(2) Uani 1 1 d . U . . .
C3D C 0.1595(14) 0.9568(11) -0.0789(3) 0.023(2) Uani 1 1 d . U . . .
C4C C 0.6147(15) 0.6351(11) -0.0552(3) 0.028(2) Uani 1 1 d . U . . .
C4D C 0.0844(14) 0.8884(12) -0.0673(3) 0.026(2) Uani 1 1 d . U . . .
C5C C 0.7648(12) 0.6258(11) 0.0027(3) 0.019(2) Uani 1 1 d . U . . .
C5D C 0.2330(12) 0.8806(11) -0.0107(3) 0.017(2) Uani 1 1 d . U . . .
C6C C 0.8283(12) 0.6018(11) 0.0365(3) 0.020(2) Uani 1 1 d . U . . .
C6D C 0.3013(13) 0.8576(11) 0.0232(3) 0.019(2) Uani 1 1 d . U . . .
C7C C 0.9796(14) 0.5902(10) 0.0937(3) 0.022(2) Uani 1 1 d . U . . .
C7D C 0.4646(15) 0.8388(11) 0.0783(3) 0.025(2) Uani 1 1 d . U . . .
C8C C 0.8989(14) 0.5307(11) 0.1050(3) 0.023(2) Uani 1 1 d . U . . .
C8D C 0.3878(15) 0.7716(11) 0.0898(3) 0.026(2) Uani 1 1 d . U . . .
C9C C 1.0166(16) 0.6329(14) 0.1667(3) 0.031(3) Uani 1 1 d . U . . .
H9CA H 1.073478 0.652870 0.185246 0.038 Uiso 1 1 calc R U . . .
H9CB H 0.915604 0.708160 0.168046 0.038 Uiso 1 1 calc R U . . .
C9D C 0.482(3) 0.894(2) 0.1503(6) 0.025(5) Uani 0.59(3) 1 d . U P A 1
H9DA H 0.526523 0.925351 0.169451 0.030 Uiso 0.59(3) 1 calc R U P A 1
H9DB H 0.379923 0.964296 0.147619 0.030 Uiso 0.59(3) 1 calc R U P A 1
C10C C 1.0097(16) 0.5063(14) 0.1778(3) 0.033(3) Uani 1 1 d . U . . .
H10E H 0.978958 0.512550 0.205203 0.039 Uiso 1 1 calc R U . . .
H10F H 1.109599 0.430081 0.174093 0.039 Uiso 1 1 calc R U . . .
C10D C 0.479(3) 0.759(3) 0.1645(6) 0.029(5) Uani 0.59(3) 1 d . U P A 1
H10A H 0.423710 0.777744 0.189599 0.035 Uiso 0.59(3) 1 calc R U P A 1
H10B H 0.580848 0.690705 0.167916 0.035 Uiso 0.59(3) 1 calc R U P A 1
C11D C 0.560(5) 0.830(4) 0.1519(9) 0.034(6) Uani 0.41(3) 1 d . U P A 2
H11A H 0.639784 0.741010 0.158261 0.040 Uiso 0.41(3) 1 calc R U P A 2
H11B H 0.564643 0.898136 0.168505 0.040 Uiso 0.41(3) 1 calc R U P A 2
C12D C 0.420(4) 0.829(4) 0.1598(9) 0.029(6) Uani 0.41(3) 1 d . U P A 2
H12A H 0.340578 0.917227 0.153271 0.035 Uiso 0.41(3) 1 calc R U P A 2
H12B H 0.407452 0.817059 0.187472 0.035 Uiso 0.41(3) 1 calc R U P A 2
S1 S 0.3400(3) 0.0921(3) 0.53671(8) 0.0215(6) Uani 1 1 d . U . . .
S1B S 0.1921(4) -0.0518(3) 0.38087(9) 0.0293(7) Uani 1 1 d . U . . .
S2B S -0.1773(4) 0.1286(4) 0.41233(9) 0.0337(8) Uani 1 1 d . U . . .
S3B S 0.2500(3) 0.0187(3) 0.45697(8) 0.0216(6) Uani 1 1 d . U . . .
S4B S -0.0626(3) 0.1753(3) 0.48191(8) 0.0216(6) Uani 1 1 d . U . . .
S6B S 0.0271(3) 0.2422(3) 0.56146(8) 0.0245(7) Uani 1 1 d . U . . .
S7B S 0.4458(3) 0.1571(3) 0.60662(8) 0.0258(7) Uani 1 1 d . U . . .
S8B S 0.0788(4) 0.3299(3) 0.63547(8) 0.0305(8) Uani 1 1 d . U . . .
C1B C 0.039(2) -0.042(2) 0.3580(6) 0.027(5) Uani 0.59(3) 1 d . U P B 1
H1BA H 0.066425 -0.064262 0.330643 0.032 Uiso 0.59(3) 1 calc R U P B 1
H1BB H 0.010214 -0.109265 0.368941 0.032 Uiso 0.59(3) 1 calc R U P B 1
C2B C -0.092(2) 0.096(3) 0.3623(6) 0.019(4) Uani 0.59(3) 1 d . U P B 1
H2BA H -0.166258 0.103248 0.344539 0.023 Uiso 0.59(3) 1 calc R U P B 1
H2BB H -0.059519 0.164889 0.355631 0.023 Uiso 0.59(3) 1 calc R U P B 1
C3B C 0.1175(14) 0.0290(11) 0.4249(3) 0.022(2) Uani 1 1 d . U . . .
C4B C -0.0238(13) 0.0991(11) 0.4367(3) 0.021(2) Uani 1 1 d . U . . .
C5B C 0.1220(12) 0.1177(10) 0.4918(3) 0.017(2) Uani 1 1 d . U . . .
C6B C 0.1582(14) 0.1496(11) 0.5258(3) 0.022(2) Uani 1 1 d . U . . .
C7B C 0.2999(13) 0.1766(11) 0.5804(3) 0.022(2) Uani 1 1 d . U . . .
C8B C 0.1547(14) 0.2458(11) 0.5921(3) 0.024(2) Uani 1 1 d . U . . .
C9B C 0.3657(15) 0.1497(16) 0.6533(4) 0.035(3) Uani 1 1 d . U . . .
H9BA H 0.338706 0.075278 0.653473 0.043 Uiso 1 1 calc R U . . .
H9BB H 0.440248 0.129764 0.672280 0.043 Uiso 1 1 calc R U . . .
C10B C 0.2327(15) 0.2769(16) 0.6649(4) 0.036(3) Uani 1 1 d . U . . .
H10C H 0.262236 0.349574 0.665651 0.043 Uiso 1 1 calc R U . . .
H10D H 0.198921 0.266830 0.691095 0.043 Uiso 1 1 calc R U . . .
C11B C 0.023(3) 0.057(3) 0.3548(8) 0.021(6) Uani 0.41(3) 1 d . U P B 2
H11C H 0.004567 0.151465 0.356969 0.025 Uiso 0.41(3) 1 calc R U P B 2
H11D H 0.042839 0.030505 0.327527 0.025 Uiso 0.41(3) 1 calc R U P B 2
C12B C -0.114(4) 0.048(3) 0.3693(10) 0.023(6) Uani 0.41(3) 1 d . U P B 2
H12C H -0.091272 -0.047619 0.371843 0.028 Uiso 0.41(3) 1 calc R U P B 2
H12D H -0.190501 0.088943 0.350843 0.028 Uiso 0.41(3) 1 calc R U P B 2
S1A S 0.3335(5) 0.5733(4) 0.65154(9) 0.0381(9) Uani 1 1 d . U . . .
S2A S 0.7089(4) 0.4026(3) 0.62267(10) 0.0334(8) Uani 1 1 d . U . . .
S3A S 0.2896(3) 0.5054(3) 0.57464(8) 0.0248(7) Uani 1 1 d . U . . .
S4A S 0.6046(3) 0.3547(3) 0.55116(8) 0.0229(6) Uani 1 1 d . U . . .
S5A S 0.2064(3) 0.4315(3) 0.49366(8) 0.0226(6) Uani 1 1 d . U . . .
S6A S 0.5216(3) 0.2836(3) 0.47085(8) 0.0247(7) Uani 1 1 d . U . . .
S7A S 0.1031(3) 0.3767(3) 0.42303(8) 0.0270(7) Uani 1 1 d . U . . .
S8A S 0.4798(4) 0.2050(3) 0.39418(8) 0.0283(7) Uani 1 1 d . U . . .
C1A C 0.486(2) 0.5612(15) 0.6761(4) 0.042(3) Uani 1 1 d . U . . .
H1AA H 0.510564 0.633469 0.667431 0.051 Uiso 1 1 calc R U . . .
H1AB H 0.457111 0.576392 0.703659 0.051 Uiso 1 1 calc R U . . .
C2A C 0.6242(18) 0.4257(15) 0.6703(4) 0.036(3) Uani 1 1 d . U . . .
H2AA H 0.597324 0.352491 0.675621 0.043 Uiso 1 1 calc R U . . .
H2AB H 0.696367 0.419638 0.688655 0.043 Uiso 1 1 calc R U . . .
C3A C 0.4158(15) 0.4966(11) 0.6068(3) 0.025(2) Uani 1 1 d . U . . .
C4A C 0.5625(14) 0.4291(11) 0.5960(3) 0.022(2) Uani 1 1 d . U . . .
C5A C 0.4209(12) 0.4096(11) 0.5396(3) 0.017(2) Uani 1 1 d . U . . .
C6A C 0.3846(12) 0.3776(10) 0.5060(3) 0.0165(19) Uani 1 1 d . U . . .
C7A C 0.2533(14) 0.3531(10) 0.4483(3) 0.022(2) Uani 1 1 d . U . . .
C8A C 0.3959(14) 0.2855(10) 0.4377(3) 0.022(2) Uani 1 1 d . U . . .
C9A C 0.1893(14) 0.3249(11) 0.3752(3) 0.023(2) Uani 1 1 d . U . . .
H9AA H 0.118083 0.316369 0.358998 0.028 Uiso 1 1 calc R U . . .
H9AB H 0.210994 0.396550 0.364521 0.028 Uiso 1 1 calc R U . . .
C10A C 0.3283(14) 0.1955(12) 0.3729(3) 0.027(3) Uani 1 1 d . U . . .
H10G H 0.356926 0.167748 0.345814 0.033 Uiso 1 1 calc R U . . .
H10H H 0.309360 0.125440 0.385765 0.033 Uiso 1 1 calc R U . . .
Fe01 Fe 0.6079(3) 0.8454(2) 0.74720(6) 0.0301(6) Uani 1 1 d . . . . .
O1 O 0.4334(10) 0.9655(9) 0.7813(2) 0.0306(18) Uani 1 1 d . U . . .
O2 O 0.4450(11) 0.8673(10) 0.7141(2) 0.0319(18) Uani 1 1 d . U . . .
O3 O 0.1895(11) 1.0821(11) 0.7829(3) 0.038(2) Uani 1 1 d . U . . .
O4 O 0.2057(12) 0.9997(11) 0.7080(3) 0.042(3) Uani 1 1 d . U . . .
O5 O 0.6233(12) 0.6877(9) 0.7781(3) 0.036(2) Uani 1 1 d . U . . .
O6 O 0.7664(12) 0.6947(9) 0.7155(3) 0.036(2) Uani 1 1 d . U . . .
O7 O 0.7266(11) 0.4630(9) 0.7756(3) 0.035(2) Uani 1 1 d . U . . .
O8 O 0.8973(12) 0.4701(10) 0.7126(3) 0.043(3) Uani 1 1 d . U . . .
O9 O 0.6346(11) 0.9799(9) 0.7141(3) 0.0325(18) Uani 1 1 d . U . . .
O10 O 0.7378(11) 0.8900(9) 0.7796(3) 0.0328(17) Uani 1 1 d . U . . .
O11 O 0.7270(13) 1.1253(10) 0.7130(3) 0.042(2) Uani 1 1 d . U . . .
O12 O 0.8369(14) 1.0294(11) 0.7833(3) 0.046(3) Uani 1 1 d . U . . .
C1 C 0.3099(15) 1.0072(12) 0.7673(3) 0.027(2) Uani 1 1 d . U . . .
C2 C 0.3156(15) 0.9574(12) 0.7256(3) 0.024(2) Uani 1 1 d . U . . .
C3 C 0.7093(16) 0.5710(13) 0.7634(4) 0.030(2) Uani 1 1 d . U . . .
C4 C 0.8009(16) 0.5755(13) 0.7278(4) 0.033(3) Uani 1 1 d . U . . .
C5 C 0.7060(15) 1.0361(12) 0.7277(4) 0.029(2) Uani 1 1 d . U . . .
C6 C 0.7662(18) 0.9808(15) 0.7671(4) 0.039(3) Uani 1 1 d . U . . .
O13 O 0.663(2) 0.7272(16) 0.2554(5) 0.090(5) Uani 1 1 d . U . . .
C7 C 0.694(2) 0.5068(18) 0.2441(4) 0.047(3) Uani 1 1 d . U . . .
C8 C 0.831(2) 0.4404(17) 0.2590(4) 0.046(3) Uani 1 1 d . U . . .
H8 H 0.874938 0.488774 0.270194 0.055 Uiso 1 1 calc R U . . .
C9 C 0.9007(19) 0.3016(17) 0.2571(5) 0.042(3) Uani 1 1 d . U . . .
H9 H 0.989576 0.253276 0.269404 0.051 Uiso 1 1 calc R U . . .
C10 C 0.843(2) 0.2330(18) 0.2376(5) 0.050(4) Uani 1 1 d . U . . .
H10 H 0.894886 0.137960 0.234991 0.060 Uiso 1 1 calc R U . . .
C11 C 0.709(2) 0.303(2) 0.2219(5) 0.054(4) Uani 1 1 d . U . . .
H11 H 0.667602 0.255497 0.208810 0.064 Uiso 1 1 calc R U . . .
C12 C 0.636(2) 0.4384(19) 0.2249(5) 0.050(3) Uani 1 1 d . U . . .
H12 H 0.544304 0.486002 0.213738 0.060 Uiso 1 1 calc R U . . .
C13 C 0.611(3) 0.651(2) 0.2476(6) 0.071(5) Uani 1 1 d . U . . .
H13 H 0.508896 0.689361 0.243545 0.085 Uiso 1 1 calc R U . . .
O14 O 0.0678(13) 0.7945(12) 0.2579(4) 0.053(3) Uani 1 1 d DG . . . .
H14A H 0.016089 0.806725 0.238184 0.064 Uiso 1 1 d DG U . C -1
H14B H 0.034459 0.874225 0.268171 0.064 Uiso 1 1 d DG U . D -1
H14C H 0.110237 0.732914 0.264530 0.064 Uiso 1 1 d DG U . E -1

loop_
_atom_site_aniso_label
_atom_site_aniso_U_11
_atom_site_aniso_U_22
_atom_site_aniso_U_33
_atom_site_aniso_U_23
_atom_site_aniso_U_13
_atom_site_aniso_U_12
S1C 0.0405(18) 0.0242(15) 0.0193(14) 0.0085(11) -0.0073(12) -0.0110(13)
S1D 0.0356(17) 0.0272(15) 0.0237(15) 0.0164(11) -0.0112(12) -0.0103(13)
S2C 0.0390(17) 0.0257(15) 0.0242(15) 0.0065(11) -0.0072(13) -0.0112(13)
S2D 0.051(2) 0.0342(17) 0.0211(15) 0.0115(12) -0.0088(13) -0.0242(15)
S3C 0.0305(15) 0.0168(13) 0.0175(13) 0.0050(9) -0.0036(11) -0.0052(11)
S3D 0.0334(16) 0.0189(13) 0.0160(13) 0.0051(10) -0.0023(11) -0.0081(12)
S4C 0.0354(16) 0.0205(13) 0.0174(13) 0.0018(10) -0.0024(11) -0.0105(12)
S4D 0.0368(17) 0.0199(13) 0.0157(13) 0.0061(10) -0.0041(11) -0.0098(12)
S5C 0.0315(15) 0.0156(12) 0.0170(12) 0.0060(9) -0.0024(11) -0.0068(11)
S5D 0.0374(17) 0.0162(13) 0.0182(13) 0.0053(10) -0.0029(11) -0.0092(12)
S6C 0.0383(17) 0.0199(13) 0.0165(13) 0.0033(10) -0.0026(12) -0.0092(12)
S6D 0.0372(16) 0.0213(14) 0.0148(13) 0.0060(10) -0.0011(11) -0.0124(12)
S7C 0.0331(16) 0.0198(13) 0.0211(13) 0.0044(10) -0.0059(11) -0.0076(12)
S7D 0.0383(17) 0.0182(14) 0.0264(15) 0.0040(11) -0.0091(13) -0.0085(12)
S8C 0.0464(19) 0.0273(15) 0.0178(14) 0.0088(11) -0.0029(12) -0.0138(14)
S8D 0.059(2) 0.0262(15) 0.0175(14) 0.0093(11) -0.0111(14) -0.0155(15)
C1C 0.028(6) 0.022(5) 0.024(5) 0.007(4) 0.000(4) -0.006(4)
C1D 0.032(6) 0.021(5) 0.016(5) 0.004(4) 0.000(4) -0.010(4)
C2C 0.039(7) 0.023(5) 0.018(5) 0.006(4) -0.007(4) -0.012(5)
C2D 0.050(7) 0.029(5) 0.015(5) 0.009(4) 0.001(4) -0.022(5)
C3C 0.043(6) 0.014(5) 0.020(4) 0.005(4) -0.001(4) 0.001(4)
C3D 0.027(5) 0.011(4) 0.019(4) 0.010(3) -0.004(3) 0.002(3)
C4C 0.033(5) 0.011(5) 0.018(4) 0.007(4) 0.001(3) 0.009(4)
C4D 0.030(5) 0.019(5) 0.016(4) 0.010(4) -0.002(3) -0.001(4)
C5C 0.017(4) 0.013(4) 0.018(3) 0.007(3) 0.007(3) 0.000(4)
C5D 0.015(4) 0.016(4) 0.016(3) 0.006(3) 0.006(3) -0.003(4)
C6C 0.018(5) 0.015(5) 0.017(3) 0.005(3) 0.007(3) 0.001(4)
C6D 0.019(4) 0.014(4) 0.016(3) 0.004(3) 0.005(3) 0.000(4)
C7C 0.033(5) 0.008(4) 0.015(4) 0.007(3) 0.002(3) 0.000(4)
C7D 0.032(5) 0.014(4) 0.017(4) 0.003(4) 0.001(3) 0.000(4)
C8C 0.034(5) 0.008(4) 0.016(4) 0.009(3) 0.004(3) 0.000(4)
C8D 0.039(6) 0.011(4) 0.019(4) 0.006(3) -0.004(4) -0.003(4)
C9C 0.038(7) 0.035(6) 0.015(5) 0.002(4) 0.003(4) -0.012(5)
C9D 0.029(10) 0.031(9) 0.016(6) 0.000(6) 0.000(7) -0.015(8)
C10C 0.040(7) 0.041(6) 0.011(4) 0.008(4) 0.006(4) -0.015(5)
C10D 0.033(10) 0.038(10) 0.015(6) 0.012(7) 0.001(7) -0.015(8)
C11D 0.042(11) 0.039(14) 0.018(8) 0.012(9) -0.003(6) -0.017(10)
C12D 0.041(11) 0.025(12) 0.019(8) -0.006(9) 0.004(8) -0.014(9)
S1 0.0212(13) 0.0167(13) 0.0158(12) -0.0003(9) -0.0018(10) 0.0006(10)
S1B 0.0291(15) 0.0293(15) 0.0209(14) -0.0127(11) 0.0030(12) -0.0062(12)
S2B 0.0265(15) 0.0367(17) 0.0247(15) -0.0067(12) -0.0059(12) -0.0023(13)
S3B 0.0189(13) 0.0195(13) 0.0155(12) -0.0033(9) -0.0024(10) 0.0009(10)
S4B 0.0170(13) 0.0224(13) 0.0159(12) -0.0035(10) -0.0020(10) -0.0006(11)
S6B 0.0215(13) 0.0242(14) 0.0152(12) -0.0046(10) -0.0025(10) 0.0007(11)
S7B 0.0250(14) 0.0212(14) 0.0193(13) 0.0001(10) -0.0041(11) 0.0001(11)
S8B 0.0272(15) 0.0282(15) 0.0164(13) -0.0062(11) -0.0032(11) 0.0048(12)
C1B 0.022(8) 0.026(9) 0.020(7) -0.010(6) 0.002(6) -0.001(6)
C2B 0.006(7) 0.028(9) 0.018(6) -0.001(6) -0.002(5) -0.004(6)
C3B 0.027(4) 0.013(4) 0.020(4) -0.003(3) -0.005(3) -0.002(3)
C4B 0.023(4) 0.015(5) 0.019(4) -0.001(4) -0.007(3) -0.003(3)
C5B 0.018(5) 0.011(4) 0.017(3) 0.003(3) -0.003(3) -0.002(4)
C6B 0.025(5) 0.016(5) 0.019(4) 0.000(3) -0.005(3) -0.003(4)
C7B 0.025(4) 0.010(4) 0.018(4) -0.004(4) -0.002(3) 0.003(3)
C8B 0.023(4) 0.016(5) 0.019(4) 0.001(4) -0.008(4) 0.005(4)
C9B 0.021(5) 0.050(7) 0.020(5) 0.008(5) -0.003(4) -0.004(5)
C10B 0.027(6) 0.048(7) 0.021(5) -0.001(5) -0.005(4) -0.006(5)
C11B 0.016(9) 0.019(11) 0.021(7) 0.006(8) -0.005(7) -0.001(8)
C12B 0.026(9) 0.023(11) 0.023(8) -0.010(8) -0.001(7) -0.014(9)
S1A 0.052(2) 0.0332(17) 0.0153(14) -0.0047(11) 0.0001(13) -0.0083(15)
S2A 0.0407(18) 0.0224(15) 0.0313(16) 0.0015(11) -0.0148(14) -0.0080(13)
S3A 0.0246(14) 0.0243(14) 0.0158(12) -0.0008(10) -0.0021(11) -0.0026(11)
S4A 0.0244(14) 0.0190(13) 0.0192(13) 0.0000(10) -0.0012(11) -0.0047(11)
S5A 0.0220(13) 0.0207(13) 0.0160(12) -0.0016(10) -0.0013(10) -0.0019(11)
S6A 0.0248(14) 0.0217(14) 0.0181(13) -0.0024(10) -0.0071(11) -0.0017(11)
S7A 0.0236(14) 0.0231(14) 0.0202(13) 0.0008(10) -0.0043(11) 0.0019(11)
S8A 0.0306(16) 0.0248(14) 0.0169(13) -0.0070(10) -0.0011(11) -0.0016(12)
C1A 0.070(8) 0.035(6) 0.016(5) 0.003(4) -0.003(5) -0.020(5)
C2A 0.049(7) 0.041(6) 0.021(5) 0.010(5) -0.010(5) -0.021(5)
C3A 0.038(5) 0.015(5) 0.015(4) 0.002(3) 0.001(4) -0.008(4)
C4A 0.036(5) 0.010(4) 0.018(4) -0.001(4) -0.002(3) -0.009(4)
C5A 0.019(5) 0.016(5) 0.014(3) 0.003(3) 0.005(3) -0.008(4)
C6A 0.019(5) 0.012(4) 0.015(3) 0.001(3) 0.005(3) -0.005(4)
C7A 0.030(4) 0.005(4) 0.024(4) -0.003(4) -0.007(3) 0.000(3)
C8A 0.029(4) 0.006(4) 0.020(4) 0.001(3) -0.008(4) 0.001(3)
C9A 0.027(5) 0.014(4) 0.023(5) -0.003(4) -0.004(4) -0.004(4)
C10A 0.032(6) 0.021(5) 0.014(5) -0.001(4) 0.000(4) 0.002(4)
Fe01 0.0387(12) 0.0242(10) 0.0145(9) -0.0010(7) -0.0012(8) -0.0032(9)
O1 0.033(3) 0.027(4) 0.019(3) -0.001(3) -0.003(3) -0.002(3)
O2 0.035(3) 0.037(4) 0.017(3) 0.001(3) -0.001(3) -0.011(3)
O3 0.028(4) 0.047(6) 0.025(4) -0.008(4) -0.003(3) -0.004(3)
O4 0.042(4) 0.041(5) 0.031(5) -0.005(4) -0.009(4) -0.006(4)
O5 0.050(5) 0.023(3) 0.021(4) 0.001(3) 0.002(3) -0.004(3)
O6 0.044(5) 0.027(3) 0.022(4) -0.003(3) 0.001(3) -0.003(3)
O7 0.032(5) 0.027(3) 0.042(5) 0.005(3) -0.008(4) -0.008(3)
O8 0.041(5) 0.029(4) 0.037(5) -0.006(4) 0.006(4) 0.003(4)
O9 0.044(5) 0.030(4) 0.020(4) 0.008(3) -0.010(3) -0.012(3)
O10 0.036(4) 0.032(4) 0.019(4) -0.001(3) -0.008(3) -0.005(3)
O11 0.052(6) 0.033(4) 0.035(5) 0.005(4) -0.009(4) -0.014(4)
O12 0.059(7) 0.046(6) 0.032(5) 0.004(4) -0.016(5) -0.022(5)
C1 0.030(3) 0.023(5) 0.020(4) 0.003(3) -0.001(3) -0.005(3)
C2 0.033(4) 0.025(5) 0.016(4) 0.006(3) 0.001(3) -0.016(3)
C3 0.036(6) 0.024(3) 0.021(4) -0.002(3) -0.005(4) -0.005(3)
C4 0.034(6) 0.025(3) 0.025(5) -0.004(3) -0.002(4) -0.001(3)
C5 0.031(5) 0.022(4) 0.021(4) -0.002(3) -0.005(4) 0.000(4)
C6 0.050(7) 0.038(5) 0.023(5) 0.003(4) -0.012(4) -0.014(5)
O13 0.155(15) 0.065(8) 0.059(9) 0.026(7) -0.027(10) -0.056(10)
C7 0.064(7) 0.051(5) 0.025(6) 0.012(5) 0.004(5) -0.027(5)
C8 0.068(7) 0.045(5) 0.022(6) -0.001(5) 0.004(5) -0.023(5)
C9 0.041(6) 0.046(5) 0.046(8) -0.003(5) 0.009(5) -0.026(4)
C10 0.056(7) 0.048(6) 0.050(8) -0.007(6) 0.002(6) -0.027(5)
C11 0.056(7) 0.065(6) 0.045(8) 0.001(6) 0.001(6) -0.033(6)
C12 0.053(7) 0.065(6) 0.032(7) 0.007(5) 0.005(5) -0.028(5)
C13 0.104(11) 0.048(6) 0.049(10) 0.016(6) -0.014(9) -0.024(5)
O14 0.048(7) 0.038(6) 0.059(8) -0.004(5) -0.011(6) -0.006(5)

loop_
_atom_type_symbol
_atom_type_description
_atom_type_scat_dispersion_real
_atom_type_scat_dispersion_imag
_atom_type_scat_source
C C 0.0181 0.0091 'International Tables Vol C Tables 4.2.6.8 and 6.1.1.4'
H H 0.0000 0.0000 'International Tables Vol C Tables 4.2.6.8 and 6.1.1.4'
Fe Fe -1.1336 3.1974 'International Tables Vol C Tables 4.2.6.8 and 6.1.1.4'
O O 0.0492 0.0322 'International Tables Vol C Tables 4.2.6.8 and 6.1.1.4'
S S 0.3331 0.5567 'International Tables Vol C Tables 4.2.6.8 and 6.1.1.4'

loop_
_exptl_crystal_face_index_h
_exptl_crystal_face_index_k
_exptl_crystal_face_index_l
_exptl_crystal_face_perp_dist
-6 -4 -5 0.0509
-2 -7 -1 0.0824
5 -1 5 0.0512
0 6 -1 0.0147
-6 0 5 0.0425
0 1 -23 0.0119
1 -1 22 0.0472

loop_
_geom_angle_atom_site_label_1
_geom_angle_atom_site_label_2
_geom_angle_atom_site_label_3
_geom_angle
_geom_angle_site_symmetry_1
_geom_angle_site_symmetry_3
_geom_angle_publ_flag
C3C S1C C1C 101.0(7) . . ?
C3D S1D C1D 101.0(6) . . ?
C4C S2C C2C 103.5(7) . . ?
C4D S2D C2D 101.8(7) . . ?
C5C S3C C3C 96.4(7) . . ?
C5D S3D C3D 94.8(6) . . ?
C5C S4C C4C 95.8(6) . . ?
C5D S4D C4D 95.7(6) . . ?
C6C S5C C7C 95.6(6) . . ?
C6D S5D C7D 95.5(6) . . ?
C8C S6C C6C 95.2(6) . . ?
C6D S6D C8D 95.3(6) . . ?
C7C S7C C9C 99.2(7) . . ?
C7D S7D C9D 95.4(9) . . ?
C7D S7D C11D 107.1(14) . . ?
C8C S8C C10C 103.4(6) . . ?
C8D S8D C10D 107.2(9) . . ?
C8D S8D C12D 92.6(12) . . ?
S1C C1C H1CA 108.5 . . ?
S1C C1C H1CB 108.5 . . ?
H1CA C1C H1CB 107.5 . . ?
C2C C1C S1C 115.2(9) . . ?
C2C C1C H1CA 108.5 . . ?
C2C C1C H1CB 108.5 . . ?
S1D C1D H1DA 108.9 . . ?
S1D C1D H1DB 108.9 . . ?
H1DA C1D H1DB 107.7 . . ?
C2D C1D S1D 113.5(9) . . ?
C2D C1D H1DA 108.9 . . ?
C2D C1D H1DB 108.9 . . ?
S2C C2C H2CA 108.8 . . ?
S2C C2C H2CB 108.8 . . ?
C1C C2C S2C 113.7(9) . . ?
C1C C2C H2CA 108.8 . . ?
C1C C2C H2CB 108.8 . . ?
H2CA C2C H2CB 107.7 . . ?
S2D C2D H2DA 109.3 . . ?
S2D C2D H2DB 109.3 . . ?
C1D C2D S2D 111.4(9) . . ?
C1D C2D H2DA 109.3 . . ?
C1D C2D H2DB 109.3 . . ?
H2DA C2D H2DB 108.0 . . ?
S3C C3C S1C 116.2(9) . . ?
C4C C3C S1C 126.9(11) . . ?
C4C C3C S3C 116.9(10) . . ?
S1D C3D S3D 115.3(8) . . ?
C4D C3D S1D 128.3(10) . . ?
C4D C3D S3D 116.3(9) . . ?
S2C C4C S4C 114.7(9) . . ?
C3C C4C S2C 129.3(10) . . ?
C3C C4C S4C 116.0(11) . . ?
S2D C4D S4D 115.0(8) . . ?
C3D C4D S2D 128.0(9) . . ?
C3D C4D S4D 117.0(10) . . ?
S3C C5C S4C 115.0(7) . . ?
C6C C5C S3C 121.4(10) . . ?
C6C C5C S4C 123.6(10) . . ?
S4D C5D S3D 116.1(7) . . ?
C6D C5D S3D 119.4(10) . . ?
C6D C5D S4D 124.4(10) . . ?
S5C C6C S6C 114.3(7) . . ?
C5C C6C S5C 123.2(10) . . ?
C5C C6C S6C 122.5(11) . . ?
S5D C6D S6D 114.9(7) . . ?
C5D C6D S5D 124.4(10) . . ?
C5D C6D S6D 120.5(10) . . ?
S7C C7C S5C 114.8(7) . . ?
C8C C7C S5C 116.6(10) . . ?
C8C C7C S7C 128.5(9) . . ?
S7D C7D S5D 116.9(8) . . ?
C8D C7D S5D 116.4(10) . . ?
C8D C7D S7D 126.5(9) . . ?
S6C C8C S8C 113.9(8) . . ?
C7C C8C S6C 118.3(9) . . ?
C7C C8C S8C 127.7(11) . . ?
S8D C8D S6D 116.7(8) . . ?
C7D C8D S6D 117.2(9) . . ?
C7D C8D S8D 126.0(11) . . ?
S7C C9C H9CA 109.0 . . ?
S7C C9C H9CB 109.0 . . ?
H9CA C9C H9CB 107.8 . . ?
C10C C9C S7C 112.7(9) . . ?
C10C C9C H9CA 109.0 . . ?
C10C C9C H9CB 109.0 . . ?
S7D C9D H9DA 109.5 . . ?
S7D C9D H9DB 109.5 . . ?
H9DA C9D H9DB 108.1 . . ?
C10D C9D S7D 110.5(16) . . ?
C10D C9D H9DA 109.5 . . ?
C10D C9D H9DB 109.5 . . ?
S8C C10C H10E 108.8 . . ?
S8C C10C H10F 108.8 . . ?
C9C C10C S8C 114.0(9) . . ?
C9C C10C H10E 108.8 . . ?
C9C C10C H10F 108.8 . . ?
H10E C10C H10F 107.6 . . ?
S8D C10D H10A 108.7 . . ?
S8D C10D H10B 108.7 . . ?
C9D C10D S8D 114.3(16) . . ?
C9D C10D H10A 108.7 . . ?
C9D C10D H10B 108.7 . . ?
H10A C10D H10B 107.6 . . ?
S7D C11D H11A 109.0 . . ?
S7D C11D H11B 109.0 . . ?
H11A C11D H11B 107.8 . . ?
C12D C11D S7D 113(3) . . ?
C12D C11D H11A 109.0 . . ?
C12D C11D H11B 109.0 . . ?
S8D C12D H12A 108.6 . . ?
S8D C12D H12B 108.6 . . ?
C11D C12D S8D 115(3) . . ?
C11D C12D H12A 108.6 . . ?
C11D C12D H12B 108.6 . . ?
H12A C12D H12B 107.6 . . ?
C6B S1 C7B 95.7(6) . . ?
C3B S1B C1B 104.1(8) . . ?
C3B S1B C11B 94.3(10) . . ?
C4B S2B C2B 99.4(8) . . ?
C12B S2B C4B 106.5(12) . . ?
C5B S3B C3B 94.9(5) . . ?
C4B S4B C5B 95.1(5) . . ?
C6B S6B C8B 94.9(6) . . ?
C7B S7B C9B 98.0(7) . . ?
C8B S8B C10B 104.5(6) . . ?
S1B C1B H1BA 109.2 . . ?
S1B C1B H1BB 109.2 . . ?
H1BA C1B H1BB 107.9 . . ?
C2B C1B S1B 112.2(16) . . ?
C2B C1B H1BA 109.2 . . ?
C2B C1B H1BB 109.2 . . ?
S2B C2B H2BA 109.4 . . ?
S2B C2B H2BB 109.4 . . ?
C1B C2B S2B 111.3(16) . . ?
C1B C2B H2BA 109.4 . . ?
C1B C2B H2BB 109.4 . . ?
H2BA C2B H2BB 108.0 . . ?
S1B C3B S3B 114.6(7) . . ?
C4B C3B S1B 128.4(10) . . ?
C4B C3B S3B 117.0(9) . . ?
S2B C4B S4B 114.7(7) . . ?
C3B C4B S2B 128.1(9) . . ?
C3B C4B S4B 117.2(9) . . ?
S3B C5B S4B 115.8(6) . . ?
C6B C5B S3B 123.5(10) . . ?
C6B C5B S4B 120.7(9) . . ?
S6B C6B S1 115.6(7) . . ?
C5B C6B S1 121.7(10) . . ?
C5B C6B S6B 122.6(10) . . ?
S7B C7B S1 117.9(7) . . ?
C8B C7B S1 116.4(10) . . ?
C8B C7B S7B 125.6(9) . . ?
S8B C8B S6B 115.1(7) . . ?
C7B C8B S6B 117.0(9) . . ?
C7B C8B S8B 127.8(10) . . ?
S7B C9B H9BA 109.0 . . ?
S7B C9B H9BB 109.0 . . ?
H9BA C9B H9BB 107.8 . . ?
C10B C9B S7B 112.9(10) . . ?
C10B C9B H9BA 109.0 . . ?
C10B C9B H9BB 109.0 . . ?
S8B C10B H10C 108.1 . . ?
S8B C10B H10D 108.1 . . ?
C9B C10B S8B 116.9(10) . . ?
C9B C10B H10C 108.1 . . ?
C9B C10B H10D 108.1 . . ?
H10C C10B H10D 107.3 . . ?
S1B C11B H11C 108.7 . . ?
S1B C11B H11D 108.7 . . ?
H11C C11B H11D 107.6 . . ?
C12B C11B S1B 114(2) . . ?
C12B C11B H11C 108.7 . . ?
C12B C11B H11D 108.7 . . ?
S2B C12B H12C 109.5 . . ?
S2B C12B H12D 109.5 . . ?
C11B C12B S2B 111(2) . . ?
C11B C12B H12C 109.5 . . ?
C11B C12B H12D 109.5 . . ?
H12C C12B H12D 108.1 . . ?
C3A S1A C1A 102.9(7) . . ?
C4A S2A C2A 101.0(7) . . ?
C5A S3A C3A 95.1(6) . . ?
C4A S4A C5A 96.1(6) . . ?
C6A S5A C7A 95.9(6) . . ?
C6A S6A C8A 94.8(6) . . ?
C7A S7A C9A 101.2(6) . . ?
C8A S8A C10A 101.3(6) . . ?
S1A C1A H1AA 108.8 . . ?
S1A C1A H1AB 108.8 . . ?
H1AA C1A H1AB 107.7 . . ?
C2A C1A S1A 113.9(11) . . ?
C2A C1A H1AA 108.8 . . ?
C2A C1A H1AB 108.8 . . ?
S2A C2A H2AA 109.1 . . ?
S2A C2A H2AB 109.1 . . ?
C1A C2A S2A 112.6(9) . . ?
C1A C2A H2AA 109.1 . . ?
C1A C2A H2AB 109.1 . . ?
H2AA C2A H2AB 107.8 . . ?
S3A C3A S1A 113.5(8) . . ?
C4A C3A S1A 127.9(10) . . ?
C4A C3A S3A 118.5(9) . . ?
S2A C4A S4A 116.7(7) . . ?
C3A C4A S2A 127.6(9) . . ?
C3A C4A S4A 115.6(10) . . ?
S3A C5A S4A 114.8(6) . . ?
C6A C5A S3A 122.3(9) . . ?
C6A C5A S4A 122.9(9) . . ?
S5A C6A S6A 115.4(6) . . ?
C5A C6A S5A 124.0(9) . . ?
C5A C6A S6A 120.6(9) . . ?
S7A C7A S5A 114.2(7) . . ?
C8A C7A S5A 117.3(9) . . ?
C8A C7A S7A 128.5(9) . . ?
S8A C8A S6A 114.1(7) . . ?
C7A C8A S6A 116.6(9) . . ?
C7A C8A S8A 129.2(9) . . ?
S7A C9A H9AA 108.6 . . ?
S7A C9A H9AB 108.6 . . ?
H9AA C9A H9AB 107.5 . . ?
C10A C9A S7A 114.8(8) . . ?
C10A C9A H9AA 108.6 . . ?
C10A C9A H9AB 108.6 . . ?
S8A C10A H10G 108.8 . . ?
S8A C10A H10H 108.8 . . ?
C9A C10A S8A 113.6(9) . . ?
C9A C10A H10G 108.8 . . ?
C9A C10A H10H 108.8 . . ?
H10G C10A H10H 107.7 . . ?
O1 Fe01 O2 80.4(4) . . ?
O1 Fe01 O5 88.9(4) . . ?
O1 Fe01 O6 167.2(5) . . ?
O1 Fe01 O10 89.0(4) . . ?
O2 Fe01 O5 100.0(5) . . ?
O2 Fe01 O10 161.1(4) . . ?
O5 Fe01 O10 95.3(4) . . ?
O6 Fe01 O2 94.8(4) . . ?
O6 Fe01 O5 80.2(4) . . ?
O6 Fe01 O10 98.7(4) . . ?
O9 Fe01 O1 101.2(4) . . ?
O9 Fe01 O2 86.6(4) . . ?
O9 Fe01 O5 168.8(4) . . ?
O9 Fe01 O6 90.3(4) . . ?
O9 Fe01 O10 80.2(4) . . ?
C1 O1 Fe01 115.6(8) . . ?
C2 O2 Fe01 115.3(8) . . ?
C3 O5 Fe01 115.7(9) . . ?
C4 O6 Fe01 115.2(9) . . ?
C5 O9 Fe01 116.1(8) . . ?
C6 O10 Fe01 114.9(9) . . ?
O1 C1 C2 115.0(11) . . ?
O3 C1 O1 126.6(12) . . ?
O3 C1 C2 118.4(12) . . ?
O2 C2 C1 112.4(11) . . ?
O4 C2 O2 126.5(12) . . ?
O4 C2 C1 121.0(12) . . ?
O5 C3 C4 113.5(12) . . ?
O7 C3 O5 126.7(14) . . ?
O7 C3 C4 119.7(12) . . ?
O6 C4 C3 114.8(11) . . ?
O8 C4 O6 124.8(14) . . ?
O8 C4 C3 120.4(13) . . ?
O9 C5 C6 113.1(13) . . ?
O11 C5 O9 126.1(12) . . ?
O11 C5 C6 120.7(14) . . ?
O10 C6 O12 125.9(13) . . ?
O10 C6 C5 115.4(14) . . ?
O12 C6 C5 118.7(15) . . ?
C8 C7 C13 120.6(19) . . ?
C12 C7 C8 121.2(17) . . ?
C12 C7 C13 118.2(19) . . ?
C7 C8 H8 121.0 . . ?
C9 C8 C7 117.9(17) . . ?
C9 C8 H8 121.0 . . ?
C8 C9 H9 119.7 . . ?
C10 C9 C8 120.6(17) . . ?
C10 C9 H9 119.7 . . ?
C9 C10 H10 120.2 . . ?
C9 C10 C11 119.6(18) . . ?
C11 C10 H10 120.2 . . ?
C10 C11 H11 119.8 . . ?
C12 C11 C10 120.4(19) . . ?
C12 C11 H11 119.8 . . ?
C7 C12 H12 120.0 . . ?
C11 C12 C7 120.0(18) . . ?
C11 C12 H12 120.0 . . ?
O13 C13 C7 125(3) . . ?
O13 C13 H13 117.6 . . ?
C7 C13 H13 117.6 . . ?
H14A O14 H14B 104.4 . . ?
H14A O14 H14C 122.3 . . ?
H14B O14 H14C 131.8 . . ?

loop_
_geom_bond_atom_site_label_1
_geom_bond_atom_site_label_2
_geom_bond_distance
_geom_bond_site_symmetry_2
_geom_bond_publ_flag
S1C C1C 1.801(14) . ?
S1C C3C 1.752(13) . ?
S1D C1D 1.805(14) . ?
S1D C3D 1.753(12) . ?
S2C C2C 1.814(13) . ?
S2C C4C 1.724(15) . ?
S2D C2D 1.824(12) . ?
S2D C4D 1.725(15) . ?
S3C C3C 1.739(15) . ?
S3C C5C 1.724(11) . ?
S3D C3D 1.754(13) . ?
S3D C5D 1.754(11) . ?
S4C C4C 1.753(12) . ?
S4C C5C 1.749(14) . ?
S4D C4D 1.750(11) . ?
S4D C5D 1.698(13) . ?
S5C C6C 1.726(14) . ?
S5C C7C 1.757(11) . ?
S5D C6D 1.735(14) . ?
S5D C7D 1.753(12) . ?
S6C C6C 1.757(12) . ?
S6C C8C 1.730(14) . ?
S6D C6D 1.745(12) . ?
S6D C8D 1.745(14) . ?
S7C C7C 1.742(14) . ?
S7C C9C 1.803(13) . ?
S7D C7D 1.731(14) . ?
S7D C9D 1.85(2) . ?
S7D C11D 1.76(3) . ?
S8C C8C 1.766(11) . ?
S8C C10C 1.834(16) . ?
S8D C8D 1.744(12) . ?
S8D C10D 1.76(3) . ?
S8D C12D 1.89(3) . ?
C1C H1CA 0.9900 . ?
C1C H1CB 0.9900 . ?
C1C C2C 1.516(19) . ?
C1D H1DA 0.9900 . ?
C1D H1DB 0.9900 . ?
C1D C2D 1.506(17) . ?
C2C H2CA 0.9900 . ?
C2C H2CB 0.9900 . ?
C2D H2DA 0.9900 . ?
C2D H2DB 0.9900 . ?
C3C C4C 1.37(2) . ?
C3D C4D 1.36(2) . ?
C5C C6C 1.358(17) . ?
C5D C6D 1.381(17) . ?
C7C C8C 1.32(2) . ?
C7D C8D 1.36(2) . ?
C9C H9CA 0.9900 . ?
C9C H9CB 0.9900 . ?
C9C C10C 1.50(2) . ?
C9D H9DA 0.9900 . ?
C9D H9DB 0.9900 . ?
C9D C10D 1.59(4) . ?
C10C H10E 0.9900 . ?
C10C H10F 0.9900 . ?
C10D H10A 0.9900 . ?
C10D H10B 0.9900 . ?
C11D H11A 0.9900 . ?
C11D H11B 0.9900 . ?
C11D C12D 1.44(6) . ?
C12D H12A 0.9900 . ?
C12D H12B 0.9900 . ?
S1 C6B 1.735(13) . ?
S1 C7B 1.740(11) . ?
S1B C1B 1.77(2) . ?
S1B C3B 1.748(12) . ?
S1B C11B 1.89(3) . ?
S2B C2B 1.88(2) . ?
S2B C4B 1.732(12) . ?
S2B C12B 1.70(3) . ?
S3B C3B 1.780(12) . ?
S3B C5B 1.719(11) . ?
S4B C4B 1.749(11) . ?
S4B C5B 1.753(11) . ?
S6B C6B 1.732(12) . ?
S6B C8B 1.758(13) . ?
S7B C7B 1.731(13) . ?
S7B C9B 1.812(14) . ?
S8B C8B 1.743(12) . ?
S8B C10B 1.799(13) . ?
C1B H1BA 0.9900 . ?
C1B H1BB 0.9900 . ?
C1B C2B 1.51(3) . ?
C2B H2BA 0.9900 . ?
C2B H2BB 0.9900 . ?
C3B C4B 1.333(17) . ?
C5B C6B 1.371(17) . ?
C7B C8B 1.363(17) . ?
C9B H9BA 0.9900 . ?
C9B H9BB 0.9900 . ?
C9B C10B 1.489(18) . ?
C10B H10C 0.9900 . ?
C10B H10D 0.9900 . ?
C11B H11C 0.9900 . ?
C11B H11D 0.9900 . ?
C11B C12B 1.51(5) . ?
C12B H12C 0.9900 . ?
C12B H12D 0.9900 . ?
S1A C1A 1.783(18) . ?
S1A C3A 1.769(12) . ?
S2A C2A 1.804(15) . ?
S2A C4A 1.725(13) . ?
S3A C3A 1.739(14) . ?
S3A C5A 1.729(11) . ?
S4A C4A 1.728(11) . ?
S4A C5A 1.765(12) . ?
S5A C6A 1.722(12) . ?
S5A C7A 1.759(12) . ?
S6A C6A 1.753(11) . ?
S6A C8A 1.781(12) . ?
S7A C7A 1.738(12) . ?
S7A C9A 1.824(12) . ?
S8A C8A 1.749(12) . ?
S8A C10A 1.808(15) . ?
C1A H1AA 0.9900 . ?
C1A H1AB 0.9900 . ?
C1A C2A 1.53(2) . ?
C2A H2AA 0.9900 . ?
C2A H2AB 0.9900 . ?
C3A C4A 1.368(19) . ?
C5A C6A 1.358(17) . ?
C7A C8A 1.332(18) . ?
C9A H9AA 0.9900 . ?
C9A H9AB 0.9900 . ?
C9A C10A 1.495(15) . ?
C10A H10G 0.9900 . ?
C10A H10H 0.9900 . ?
Fe01 O1 2.005(9) . ?
Fe01 O2 2.014(10) . ?
Fe01 O5 2.015(10) . ?
Fe01 O6 2.010(9) . ?
Fe01 O9 2.002(10) . ?
Fe01 O10 2.030(10) . ?
O1 C1 1.262(17) . ?
O2 C2 1.288(16) . ?
O3 C1 1.228(16) . ?
O4 C2 1.211(17) . ?
O5 C3 1.288(15) . ?
O6 C4 1.292(18) . ?
O7 C3 1.218(18) . ?
O8 C4 1.241(16) . ?
O9 C5 1.275(18) . ?
O10 C6 1.25(2) . ?
O11 C5 1.218(19) . ?
O12 C6 1.25(2) . ?
C1 C2 1.562(16) . ?
C3 C4 1.53(2) . ?
C5 C6 1.559(17) . ?
O13 C13 1.24(3) . ?
C7 C8 1.39(3) . ?
C7 C12 1.37(3) . ?
C7 C13 1.44(3) . ?
C8 H8 0.9500 . ?
C8 C9 1.38(2) . ?
C9 H9 0.9500 . ?
C9 C10 1.37(2) . ?
C10 H10 0.9500 . ?
C10 C11 1.38(3) . ?
C11 H11 0.9500 . ?
C11 C12 1.35(3) . ?
C12 H12 0.9500 . ?
C13 H13 0.9500 . ?
O14 H14A 0.8707 . ?
O14 H14B 0.8693 . ?
O14 H14C 0.6745 . ?

loop_
_geom_torsion_atom_site_label_1
_geom_torsion_atom_site_label_2
_geom_torsion_atom_site_label_3
_geom_torsion_atom_site_label_4
_geom_torsion
_geom_torsion_site_symmetry_1
_geom_torsion_site_symmetry_2
_geom_torsion_site_symmetry_3
_geom_torsion_site_symmetry_4
_geom_torsion_publ_flag
S1C C1C C2C S2C 67.2(12) . . . . ?
S1C C3C C4C S2C -1.8(17) . . . . ?
S1C C3C C4C S4C 177.5(7) . . . . ?
S1D C1D C2D S2D 72.4(11) . . . . ?
S1D C3D C4D S2D -4.6(18) . . . . ?
S1D C3D C4D S4D 175.9(7) . . . . ?
S3C C3C C4C S2C 179.7(7) . . . . ?
S3C C3C C4C S4C -1.1(13) . . . . ?
S3C C5C C6C S5C 2.1(14) . . . . ?
S3C C5C C6C S6C 179.9(6) . . . . ?
S3D C3D C4D S2D 179.2(7) . . . . ?
S3D C3D C4D S4D -0.4(13) . . . . ?
S3D C5D C6D S5D 2.8(14) . . . . ?
S3D C5D C6D S6D 177.8(5) . . . . ?
S4C C5C C6C S5C -179.0(6) . . . . ?
S4C C5C C6C S6C -1.2(14) . . . . ?
S4D C5D C6D S5D -177.5(6) . . . . ?
S4D C5D C6D S6D -2.5(14) . . . . ?
S5C C7C C8C S6C 2.3(13) . . . . ?
S5C C7C C8C S8C -172.8(6) . . . . ?
S5D C7D C8D S6D 1.5(13) . . . . ?
S5D C7D C8D S8D -174.7(7) . . . . ?
S7C C7C C8C S6C 177.8(6) . . . . ?
S7C C7C C8C S8C 2.8(17) . . . . ?
S7C C9C C10C S8C -68.1(12) . . . . ?
S7D C7D C8D S6D 175.6(7) . . . . ?
S7D C7D C8D S8D -0.5(17) . . . . ?
S7D C9D C10D S8D -60(2) . . . . ?
S7D C11D C12D S8D 63(4) . . . . ?
C1C S1C C3C S3C -162.6(7) . . . . ?
C1C S1C C3C C4C 18.8(12) . . . . ?
C1D S1D C3D S3D -168.4(6) . . . . ?
C1D S1D C3D C4D 15.3(12) . . . . ?
C2C S2C C4C S4C -170.3(6) . . . . ?
C2C S2C C4C C3C 9.0(12) . . . . ?
C2D S2D C4D S4D -162.2(7) . . . . ?
C2D S2D C4D C3D 18.2(13) . . . . ?
C3C S1C C1C C2C -51.6(10) . . . . ?
C3C S3C C5C S4C -1.4(7) . . . . ?
C3C S3C C5C C6C 177.6(9) . . . . ?
C3D S1D C1D C2D -49.5(10) . . . . ?
C3D S3D C5D S4D -1.8(7) . . . . ?
C3D S3D C5D C6D 178.0(9) . . . . ?
C4C S2C C2C C1C -40.7(11) . . . . ?
C4C S4C C5C S3C 0.9(7) . . . . ?
C4C S4C C5C C6C -178.0(10) . . . . ?
C4D S2D C2D C1D -51.1(11) . . . . ?
C4D S4D C5D S3D 1.6(7) . . . . ?
C4D S4D C5D C6D -178.1(10) . . . . ?
C5C S3C C3C S1C -177.2(7) . . . . ?
C5C S3C C3C C4C 1.5(10) . . . . ?
C5C S4C C4C S2C 179.4(6) . . . . ?
C5C S4C C4C C3C 0.1(10) . . . . ?
C5D S3D C3D S1D -175.5(6) . . . . ?
C5D S3D C3D C4D 1.2(10) . . . . ?
C5D S4D C4D S2D 179.6(7) . . . . ?
C5D S4D C4D C3D -0.7(10) . . . . ?
C6C S5C C7C S7C -178.3(6) . . . . ?
C6C S5C C7C C8C -2.1(10) . . . . ?
C6C S6C C8C S8C 174.6(6) . . . . ?
C6C S6C C8C C7C -1.2(10) . . . . ?
C6D S5D C7D S7D 179.3(7) . . . . ?
C6D S5D C7D C8D -6.0(10) . . . . ?
C6D S6D C8D S8D -179.7(7) . . . . ?
C6D S6D C8D C7D 3.8(10) . . . . ?
C7C S5C C6C S6C 1.3(7) . . . . ?
C7C S5C C6C C5C 179.3(9) . . . . ?
C7C S7C C9C C10C 59.6(11) . . . . ?
C7D S5D C6D S6D 8.5(7) . . . . ?
C7D S5D C6D C5D -176.3(10) . . . . ?
C7D S7D C9D C10D 68.3(17) . . . . ?
C7D S7D C11D C12D -17(3) . . . . ?
C8C S6C C6C S5C -0.4(7) . . . . ?
C8C S6C C6C C5C -178.4(9) . . . . ?
C8C S8C C10C C9C 34.9(11) . . . . ?
C8D S6D C6D S5D -7.9(7) . . . . ?
C8D S6D C6D C5D 176.7(9) . . . . ?
C8D S8D C10D C9D 15(2) . . . . ?
C8D S8D C12D C11D -70(3) . . . . ?
C9C S7C C7C S5C 148.2(7) . . . . ?
C9C S7C C7C C8C -27.4(12) . . . . ?
C9D S7D C7D S5D 134.7(10) . . . . ?
C9D S7D C7D C8D -39.4(13) . . . . ?
C10C S8C C8C S6C -177.1(6) . . . . ?
C10C S8C C8C C7C -1.9(12) . . . . ?
C10D S8D C8D S6D -158.5(11) . . . . ?
C10D S8D C8D C7D 17.6(15) . . . . ?
C11D S7D C7D S5D 157.7(16) . . . . ?
C11D S7D C7D C8D -16.4(19) . . . . ?
C12D S8D C8D S6D -139.7(13) . . . . ?
C12D S8D C8D C7D 36.5(16) . . . . ?
S1 C7B C8B S6B -0.6(14) . . . . ?
S1 C7B C8B S8B 174.9(8) . . . . ?
S1B C1B C2B S2B -72(2) . . . . ?
S1B C3B C4B S2B 2(2) . . . . ?
S1B C3B C4B S4B -176.8(8) . . . . ?
S1B C11B C12B S2B 73(3) . . . . ?
S3B C3B C4B S2B 179.5(8) . . . . ?
S3B C3B C4B S4B 1.1(15) . . . . ?
S3B C5B C6B S1 0.2(17) . . . . ?
S3B C5B C6B S6B -176.5(7) . . . . ?
S4B C5B C6B S1 179.0(6) . . . . ?
S4B C5B C6B S6B 2.3(16) . . . . ?
S7B C7B C8B S6B -176.1(7) . . . . ?
S7B C7B C8B S8B -0.5(19) . . . . ?
S7B C9B C10B S8B 61.1(16) . . . . ?
C1B S1B C3B S3B 173.2(10) . . . . ?
C1B S1B C3B C4B -8.8(16) . . . . ?
C2B S2B C4B S4B 157.6(11) . . . . ?
C2B S2B C4B C3B -20.8(15) . . . . ?
C3B S1B C1B C2B 44.5(19) . . . . ?
C3B S1B C11B C12B -61(2) . . . . ?
C3B S3B C5B S4B 1.4(8) . . . . ?
C3B S3B C5B C6B -179.7(11) . . . . ?
C4B S2B C2B C1B 55.4(19) . . . . ?
C4B S2B C12B C11B -37(3) . . . . ?
C4B S4B C5B S3B -1.0(8) . . . . ?
C4B S4B C5B C6B -179.9(11) . . . . ?
C5B S3B C3B S1B 176.7(7) . . . . ?
C5B S3B C3B C4B -1.5(11) . . . . ?
C5B S4B C4B S2B -178.7(7) . . . . ?
C5B S4B C4B C3B -0.1(11) . . . . ?
C6B S1 C7B S7B 179.8(8) . . . . ?
C6B S1 C7B C8B 4.0(11) . . . . ?
C6B S6B C8B S8B -179.2(8) . . . . ?
C6B S6B C8B C7B -3.1(11) . . . . ?
C7B S1 C6B S6B -6.1(8) . . . . ?
C7B S1 C6B C5B 176.9(11) . . . . ?
C7B S7B C9B C10B -64.0(13) . . . . ?
C8B S6B C6B S1 5.8(8) . . . . ?
C8B S6B C6B C5B -177.3(11) . . . . ?
C8B S8B C10B C9B -20.5(15) . . . . ?
C9B S7B C7B S1 -140.9(8) . . . . ?
C9B S7B C7B C8B 34.4(13) . . . . ?
C10B S8B C8B S6B 164.2(8) . . . . ?
C10B S8B C8B C7B -11.5(15) . . . . ?
C11B S1B C3B S3B -154.6(12) . . . . ?
C11B S1B C3B C4B 23.3(16) . . . . ?
C12B S2B C4B S4B 179.1(16) . . . . ?
C12B S2B C4B C3B 1(2) . . . . ?
S1A C1A C2A S2A 70.3(14) . . . . ?
S1A C3A C4A S2A -1.4(18) . . . . ?
S1A C3A C4A S4A 174.9(7) . . . . ?
S3A C3A C4A S2A -178.4(7) . . . . ?
S3A C3A C4A S4A -2.1(14) . . . . ?
S3A C5A C6A S5A 2.0(15) . . . . ?
S3A C5A C6A S6A 178.5(6) . . . . ?
S4A C5A C6A S5A -179.1(6) . . . . ?
S4A C5A C6A S6A -2.7(14) . . . . ?
S5A C7A C8A S6A -0.2(14) . . . . ?
S5A C7A C8A S8A -176.0(7) . . . . ?
S7A C7A C8A S6A 179.2(7) . . . . ?
S7A C7A C8A S8A 3.4(19) . . . . ?
S7A C9A C10A S8A -68.6(12) . . . . ?
C1A S1A C3A S3A -175.1(7) . . . . ?
C1A S1A C3A C4A 7.8(14) . . . . ?
C2A S2A C4A S4A -155.1(8) . . . . ?
C2A S2A C4A C3A 21.3(13) . . . . ?
C3A S1A C1A C2A -41.8(12) . . . . ?
C3A S3A C5A S4A -0.9(7) . . . . ?
C3A S3A C5A C6A 178.0(10) . . . . ?
C4A S2A C2A C1A -54.6(13) . . . . ?
C4A S4A C5A S3A 0.1(7) . . . . ?
C4A S4A C5A C6A -178.9(10) . . . . ?
C5A S3A C3A S1A -175.6(7) . . . . ?
C5A S3A C3A C4A 1.8(11) . . . . ?
C5A S4A C4A S2A 177.9(7) . . . . ?
C5A S4A C4A C3A 1.1(10) . . . . ?
C6A S5A C7A S7A 179.2(7) . . . . ?
C6A S5A C7A C8A -1.3(11) . . . . ?
C6A S6A C8A S8A 178.0(7) . . . . ?
C6A S6A C8A C7A 1.6(11) . . . . ?
C7A S5A C6A S6A 2.4(8) . . . . ?
C7A S5A C6A C5A 179.0(10) . . . . ?
C7A S7A C9A C10A 46.9(11) . . . . ?
C8A S6A C6A S5A -2.5(7) . . . . ?
C8A S6A C6A C5A -179.2(10) . . . . ?
C8A S8A C10A C9A 47.5(10) . . . . ?
C9A S7A C7A S5A 165.0(7) . . . . ?
C9A S7A C7A C8A -14.4(13) . . . . ?
C10A S8A C8A S6A 168.4(7) . . . . ?
C10A S8A C8A C7A -15.7(13) . . . . ?
Fe01 O1 C1 O3 -179.4(12) . . . . ?
Fe01 O1 C1 C2 0.0(15) . . . . ?
Fe01 O2 C2 O4 169.7(12) . . . . ?
Fe01 O2 C2 C1 -12.5(14) . . . . ?
Fe01 O5 C3 O7 -174.1(12) . . . . ?
Fe01 O5 C3 C4 8.7(16) . . . . ?
Fe01 O6 C4 O8 -178.9(13) . . . . ?
Fe01 O6 C4 C3 2.8(16) . . . . ?
Fe01 O9 C5 O11 -175.7(11) . . . . ?
Fe01 O9 C5 C6 3.3(14) . . . . ?
Fe01 O10 C6 O12 175.9(13) . . . . ?
Fe01 O10 C6 C5 -4.0(16) . . . . ?
O1 C1 C2 O2 8.4(17) . . . . ?
O1 C1 C2 O4 -173.6(13) . . . . ?
O3 C1 C2 O2 -172.1(13) . . . . ?
O3 C1 C2 O4 6(2) . . . . ?
O5 C3 C4 O6 -7.7(19) . . . . ?
O5 C3 C4 O8 173.9(14) . . . . ?
O7 C3 C4 O6 174.9(13) . . . . ?
O7 C3 C4 O8 -4(2) . . . . ?
O9 C5 C6 O10 0.5(18) . . . . ?
O9 C5 C6 O12 -179.4(13) . . . . ?
O11 C5 C6 O10 179.6(13) . . . . ?
O11 C5 C6 O12 0(2) . . . . ?
C7 C8 C9 C10 6(2) . . . . ?
C8 C7 C12 C11 3(3) . . . . ?
C8 C7 C13 O13 17(3) . . . . ?
C8 C9 C10 C11 -4(3) . . . . ?
C9 C10 C11 C12 1(3) . . . . ?
C10 C11 C12 C7 -1(3) . . . . ?
C12 C7 C8 C9 -6(2) . . . . ?
C12 C7 C13 O13 -161(2) . . . . ?
C13 C7 C8 C9 175.6(17) . . . . ?
C13 C7 C12 C11 -178.3(18) . . . . ?
